data_1537534
loop_
_publ_author_name
'Klevtsova, R.F.'
'Vasil'ev, A.D.'
'Bazarov, B.G.'
'Glinskaya, L.A.'
'Klevtsov, P.V.'
'Bazarova, Zh.G.'

_publ_section_title
;
 Crystal structure investigation of ternary molybdate of potassium,
 manganese, zirconium with the nasicon type structure
;
_journal_name_full 'Zhurnal Strukturnoi Khimii (Issue-No. from 1981)'
_journal_page_first 963
_journal_page_last 966
_journal_volume 44
_journal_year 2003
_chemical_formula_sum 'K0.52 Mn0.94 Mo3 O12 Zr0.9'
_chemical_name_systematic 'K0.52 (Mn0.47 Zr0.45)2 (Mo O4)3'
_space_group_IT_number 167
_symmetry_space_group_name_Hall '-R 3 2"c'
_symmetry_space_group_name_H-M 'R -3 c :H'
_cell_angle_alpha 90
_cell_angle_beta 90
_cell_angle_gamma 120
_cell_formula_units_Z 6
_cell_length_a 9.474
_cell_length_b 9.474
_cell_length_c 24.371
_cell_volume 1894.396
_citation_journal_id_ASTM ZSTKAI
_cod_data_source_file Klevtsova_ZSTKAI_2003_474.cif
_cod_data_source_block K0.52Mn0.94Mo3O12Zr0.9
_cod_database_code 1537534

loop_
_symmetry_equiv_pos_as_xyz
x,y,z
-y,x-y,z
-x+y,-x,z
y,x,-z+1/2
-x,-x+y,-z+1/2
x-y,-y,-z+1/2
-x,-y,-z
y,-x+y,-z
x-y,x,-z
-y,-x,z-1/2
x,x-y,z-1/2
-x+y,y,z-1/2
x+2/3,y+1/3,z+1/3
-y+2/3,x-y+1/3,z+1/3
-x+y+2/3,-x+1/3,z+1/3
y+2/3,x+1/3,-z+5/6
-x+2/3,-x+y+1/3,-z+5/6
x-y+2/3,-y+1/3,-z+5/6
-x+2/3,-y+1/3,-z+1/3
y+2/3,-x+y+1/3,-z+1/3
x-y+2/3,x+1/3,-z+1/3
-y+2/3,-x+1/3,z-1/6
x+2/3,x-y+1/3,z-1/6
-x+y+2/3,y+1/3,z-1/6
x+1/3,y+2/3,z+2/3
-y+1/3,x-y+2/3,z+2/3
-x+y+1/3,-x+2/3,z+2/3
y+1/3,x+2/3,-z+7/6
-x+1/3,-x+y+2/3,-z+7/6
x-y+1/3,-y+2/3,-z+7/6
-x+1/3,-y+2/3,-z+2/3
y+1/3,-x+y+2/3,-z+2/3
x-y+1/3,x+2/3,-z+2/3
-y+1/3,-x+2/3,z+1/6
x+1/3,x-y+2/3,z+1/6
-x+y+1/3,y+2/3,z+1/6

loop_
_atom_site_label
_atom_site_type_symbol
_atom_site_fract_x
_atom_site_fract_y
_atom_site_fract_z
_atom_site_occupancy
_atom_site_U_iso_or_equiv
O1 O-2 0.0309 0.193 0.1919 1 0.0
Zr1 Zr+4 0 0 0.142 0.45 0.0
Mn1 Mn+2 0 0 0.142 0.47 0.0
O2 O-2 0.1891 0.1616 0.0917 1 0.0
Mo1 Mo+6 0.283 0 0.25 1 0.0
K1 K+1 0 0 0 0.52 0.0
